data_7159854
loop_
_publ_author_name
'Wang, Liang'
'Song, Xiaopei'
'Guo, Fengxia'
'Xu, Lubin'
'Hu, Fangzhi'
'Guo, Feng-Wei'
'Li, Shuai-Shuai'

_publ_section_title
;
 Diversity-oriented synthesis of indole-fused scaffolds and
 bis(indolyl)methane from tosyl-protected tryptamine.
;
_journal_issue 14
_journal_name_full 'Organic &amp; biomolecular chemistry'
_journal_page_first 2824
_journal_page_last 2834
_journal_paper_doi 10.1039/d4ob00099d
_journal_volume 22
_journal_year 2024
_chemical_formula_sum 'C72 H70 N6 O6 S2'
_chemical_formula_weight 1179.46
_space_group_crystal_system monoclinic
_space_group_IT_number 14
_space_group_name_Hall '-P 2ybc'
_space_group_name_H-M_alt 'P 1 21/c 1'
_atom_sites_solution_hydrogens geom
_audit_creation_method SHELXL-2018/3
_audit_update_record
;
2023-12-19 deposited with the CCDC.	2024-03-15 downloaded from the CCDC.
;
_cell_angle_alpha 90
_cell_angle_beta 99.352(2)
_cell_angle_gamma 90
_cell_formula_units_Z 2
_cell_length_a 17.2157(4)
_cell_length_b 9.9039(2)
_cell_length_c 18.6383(4)
_cell_measurement_reflns_used 8805
_cell_measurement_temperature 293(2)
_cell_measurement_theta_max 71.0420
_cell_measurement_theta_min 3.8170
_cell_volume 3135.64(12)
_computing_cell_refinement 'CrysAlisPro 1.171.42.49 (Rigaku OD, 2022)'
_computing_data_collection 'CrysAlisPro 1.171.42.49 (Rigaku OD, 2022)'
_computing_data_reduction 'CrysAlisPro 1.171.42.49 (Rigaku OD, 2022)'
_computing_structure_refinement 'SHELXL-2018/3 (Sheldrick, 2018)'
_computing_structure_solution 'SHELXL-2018/3 (Sheldrick, 2018)'
_diffrn_ambient_temperature 293(2)
_diffrn_measured_fraction_theta_full 1.000
_diffrn_measured_fraction_theta_max 1.000
_diffrn_measurement_device_type 'Xcalibur, Eos, Gemini'
_diffrn_radiation_type CuK\a
_diffrn_radiation_wavelength 1.54184
_diffrn_reflns_av_R_equivalents 0.0305
_diffrn_reflns_av_unetI/netI 0.0243
_diffrn_reflns_Laue_measured_fraction_full 1.000
_diffrn_reflns_Laue_measured_fraction_max 1.000
_diffrn_reflns_limit_h_max 20
_diffrn_reflns_limit_h_min -20
_diffrn_reflns_limit_k_max 11
_diffrn_reflns_limit_k_min -11
_diffrn_reflns_limit_l_max 22
_diffrn_reflns_limit_l_min -17
_diffrn_reflns_number 20552
_diffrn_reflns_point_group_measured_fraction_full 1.000
_diffrn_reflns_point_group_measured_fraction_max 1.000
_diffrn_reflns_theta_full 67.234
_diffrn_reflns_theta_max 67.234
_diffrn_reflns_theta_min 2.601
_diffrn_source 'fine-focus sealed X-ray tube'
_exptl_absorpt_coefficient_mu 1.232
_exptl_absorpt_correction_T_max 1.00000
_exptl_absorpt_correction_T_min 0.73896
_exptl_absorpt_correction_type multi-scan
_exptl_absorpt_process_details SADABS
_exptl_crystal_colour YELLOW
_exptl_crystal_density_diffrn 1.249
_exptl_crystal_description BLOCK
_exptl_crystal_F_000 1248
_exptl_crystal_size_max 0.130
_exptl_crystal_size_mid 0.120
_exptl_crystal_size_min 0.120
_refine_diff_density_max 0.290
_refine_diff_density_min -0.336
_refine_diff_density_rms 0.038
_refine_ls_extinction_method none
_refine_ls_goodness_of_fit_ref 1.028
_refine_ls_hydrogen_treatment constr
_refine_ls_matrix_type full
_refine_ls_number_parameters 423
_refine_ls_number_reflns 5615
_refine_ls_number_restraints 126
_refine_ls_restrained_S_all 1.059
_refine_ls_R_factor_all 0.0548
_refine_ls_R_factor_gt 0.0455
_refine_ls_shift/su_max 0.001
_refine_ls_shift/su_mean 0.000
_refine_ls_structure_factor_coef Fsqd
_refine_ls_weighting_details 'w=1/[\s^2^(Fo^2^)+(0.0730P)^2^+0.7253P] where P=(Fo^2^+2Fc^2^)/3'
_refine_ls_weighting_scheme calc
_refine_ls_wR_factor_gt 0.1226
_refine_ls_wR_factor_ref 0.1307
_reflns_Friedel_coverage 0.000
_reflns_number_gt 4681
_reflns_number_total 5615
_reflns_threshold_expression 'I > 2\s(I)'
_cod_data_source_file d4ob00099d2.cif
_cod_data_source_block exp_13458
_cod_depositor_comments 'Adding full bibliography for 7159853--7159854.cif.'
_cod_original_sg_symbol_H-M 'P 21/c'
_cod_database_code 7159854
_shelx_shelxl_version_number 2018/3
_shelx_space_group_comment
;
The symmetry employed for this shelxl refinement is uniquely defined
by the following loop, which should always be used as a source of
symmetry information in preference to the above space-group names.
They are only intended as comments.
;
_shelx_estimated_absorpt_t_min 0.856
_shelx_estimated_absorpt_t_max 0.866

loop_
_space_group_symop_operation_xyz
'x, y, z'
'-x, y+1/2, -z+1/2'
'-x, -y, -z'
'x, -y-1/2, z-1/2'

loop_
_atom_site_label
_atom_site_type_symbol
_atom_site_fract_x
_atom_site_fract_y
_atom_site_fract_z
_atom_site_U_iso_or_equiv
_atom_site_adp_type
_atom_site_occupancy
_atom_site_site_symmetry_order
_atom_site_calc_flag
_atom_site_refinement_flags_posn
_atom_site_refinement_flags_adp
_atom_site_refinement_flags_occupancy
_atom_site_disorder_assembly
_atom_site_disorder_group
S1 S 0.44813(3) 0.72614(4) 0.59900(3) 0.04762(15) Uani 1 1 d . . . . .
N1 N 0.21278(9) 0.66163(16) 0.71804(9) 0.0522(4) Uani 1 1 d . . . . .
H1 H 0.175573 0.709298 0.694085 0.063 Uiso 1 1 calc R U . . .
N2 N 0.40951(9) 0.75278(16) 0.67219(8) 0.0485(4) Uani 1 1 d . . . . .
N3 N 0.04884(16) 0.6608(3) 0.59061(17) 0.1075(9) Uani 1 1 d . . . . .
O1 O 0.39905(9) 0.79481(13) 0.54141(7) 0.0589(4) Uani 1 1 d . . . . .
O2 O 0.52959(8) 0.75919(15) 0.61622(9) 0.0637(4) Uani 1 1 d . . . . .
O3 O 0.18307(7) 0.87095(13) 0.59098(7) 0.0517(3) Uani 1 1 d . . . . .
C1 C 0.42902(17) 0.2742(2) 0.55957(11) 0.0677(6) Uani 1 1 d . . . . .
C2 C 0.50127(15) 0.3346(2) 0.58024(10) 0.0618(6) Uani 1 1 d . . . . .
H2 H 0.546453 0.281579 0.586375 0.074 Uiso 1 1 calc R U . . .
C3 C 0.50820(12) 0.4725(2) 0.59212(9) 0.0525(5) Uani 1 1 d . . . . .
H3 H 0.557364 0.511314 0.607066 0.063 Uiso 1 1 calc R U . . .
C4 C 0.44155(11) 0.55138(19) 0.58154(10) 0.0484(4) Uani 1 1 d . . . . .
C5 C 0.36855(14) 0.4939(2) 0.55849(13) 0.0678(6) Uani 1 1 d . . . . .
H5 H 0.323642 0.547457 0.549801 0.081 Uiso 1 1 calc R U . . .
C6 C 0.36323(17) 0.3552(2) 0.54851(15) 0.0789(7) Uani 1 1 d . . . . .
H6 H 0.314079 0.316095 0.534000 0.095 Uiso 1 1 calc R U . . .
C7 C 0.4221(2) 0.1234(2) 0.54800(16) 0.0969(10) Uani 1 1 d . . . . .
H7A H 0.399761 0.083309 0.586884 0.145 Uiso 1 1 calc R U . . .
H7B H 0.473363 0.085910 0.547208 0.145 Uiso 1 1 calc R U . . .
H7C H 0.388750 0.105262 0.502540 0.145 Uiso 1 1 calc R U . . .
C8 C 0.45277(11) 0.7006(2) 0.74169(11) 0.0578(5) Uani 1 1 d . . . . .
H8A H 0.450833 0.767627 0.779328 0.069 Uiso 1 1 calc R U . . .
H8B H 0.507553 0.687921 0.736867 0.069 Uiso 1 1 calc R U . . .
C9 C 0.42046(12) 0.5686(2) 0.76529(11) 0.0613(5) Uani 1 1 d . . . . .
H9A H 0.433517 0.495542 0.734670 0.074 Uiso 1 1 calc R U . . .
H9B H 0.443463 0.548664 0.815186 0.074 Uiso 1 1 calc R U . . .
C10 C 0.33339(11) 0.58111(19) 0.75894(10) 0.0513(4) Uani 1 1 d . . . . .
C11 C 0.27853(12) 0.51087(19) 0.79553(10) 0.0524(5) Uani 1 1 d . . . . .
C12 C 0.28571(14) 0.4118(2) 0.84981(11) 0.0618(5) Uani 1 1 d . . . . .
H12 H 0.334809 0.376875 0.869146 0.074 Uiso 1 1 calc R U . . .
C13 C 0.21939(16) 0.3672(2) 0.87387(13) 0.0716(6) Uani 1 1 d . . . . .
H13 H 0.223683 0.301333 0.909847 0.086 Uiso 1 1 calc R U . . .
C14 C 0.14511(16) 0.4189(3) 0.84539(13) 0.0737(6) Uani 1 1 d . . . . .
H14 H 0.100951 0.385921 0.862498 0.088 Uiso 1 1 calc R U . . .
C15 C 0.13596(13) 0.5176(2) 0.79250(13) 0.0655(5) Uani 1 1 d . . . . .
H15 H 0.086632 0.552455 0.773850 0.079 Uiso 1 1 calc R U . . .
C16 C 0.20375(12) 0.5630(2) 0.76820(11) 0.0538(5) Uani 1 1 d . . . . .
C17 C 0.29124(11) 0.67091(19) 0.71279(10) 0.0472(4) Uani 1 1 d . . . . .
C18 C 0.32299(10) 0.76874(18) 0.66339(9) 0.0453(4) Uani 1 1 d . . . . .
H18 H 0.301071 0.744286 0.613234 0.054 Uiso 1 1 calc R U . . .
C19 C 0.29847(10) 0.91378(18) 0.67576(9) 0.0455(4) Uani 1 1 d . . . . .
C20 C 0.34489(11) 0.9984(2) 0.72419(11) 0.0559(5) Uani 1 1 d . . . . .
H20 H 0.394085 0.969559 0.747231 0.067 Uiso 1 1 calc R U . . .
C21 C 0.31802(12) 1.1253(2) 0.73815(13) 0.0656(6) Uani 1 1 d . . . . .
H21 H 0.349642 1.183099 0.769653 0.079 Uiso 1 1 calc R U . . .
C22 C 0.24437(13) 1.1664(2) 0.70543(12) 0.0631(5) Uani 1 1 d . . . . .
H22 H 0.226671 1.251207 0.716806 0.076 Uiso 1 1 calc R U . . .
C23 C 0.19504(11) 1.0861(2) 0.65586(11) 0.0543(5) Uani 1 1 d . . . . .
C24 C 0.22552(10) 0.96031(18) 0.64082(10) 0.0469(4) Uani 1 1 d . . . . .
C25 C 0.20338(15) 0.8797(2) 0.51970(11) 0.0648(6) Uani 1 1 d . . . . .
H25A H 0.258536 0.903816 0.523751 0.078 Uiso 1 1 calc R U . . .
H25B H 0.172672 0.951048 0.492957 0.078 Uiso 1 1 calc R U . . .
C26 C 0.18911(13) 0.7504(2) 0.47801(11) 0.0574(5) Uani 1 1 d . . . . .
C27 C 0.23147(18) 0.7311(3) 0.42180(13) 0.0798(7) Uani 1 1 d . . . . .
H27 H 0.268347 0.795560 0.413614 0.096 Uiso 1 1 calc R U . . .
C28 C 0.2204(3) 0.6194(3) 0.37787(17) 0.1132(12) Uani 1 1 d . . . . .
H28 H 0.249560 0.608811 0.340377 0.136 Uiso 1 1 calc R U . . .
C29 C 0.1666(3) 0.5237(3) 0.38923(19) 0.1253(14) Uani 1 1 d . . . . .
H29 H 0.158744 0.448486 0.359030 0.150 Uiso 1 1 calc R U . . .
C30 C 0.1240(2) 0.5378(3) 0.44485(17) 0.1013(10) Uani 1 1 d . . . . .
H30 H 0.087884 0.471824 0.452679 0.122 Uiso 1 1 calc R U . . .
C31 C 0.13495(14) 0.6517(2) 0.48993(12) 0.0674(6) Uani 1 1 d . . . . .
C32 C 0.08820(16) 0.6610(3) 0.54665(16) 0.0795(7) Uani 1 1 d . . . . .
C33 C 0.0519(5) 1.0414(9) 0.5898(6) 0.117(3) Uani 0.559(8) 1 d . U P A 1
H33A H 0.001077 1.083874 0.582192 0.175 Uiso 0.559(8) 1 calc R U P A 1
H33B H 0.051076 0.964762 0.621193 0.175 Uiso 0.559(8) 1 calc R U P A 1
H33C H 0.064610 1.012431 0.543973 0.175 Uiso 0.559(8) 1 calc R U P A 1
C34 C 0.0746(4) 1.2006(11) 0.6882(5) 0.116(2) Uani 0.559(8) 1 d . U P A 1
H34A H 0.104480 1.277624 0.708153 0.174 Uiso 0.559(8) 1 calc R U P A 1
H34B H 0.074595 1.133542 0.725372 0.174 Uiso 0.559(8) 1 calc R U P A 1
H34C H 0.021486 1.227717 0.670204 0.174 Uiso 0.559(8) 1 calc R U P A 1
C35 C 0.1229(4) 1.2515(10) 0.5727(6) 0.133(3) Uani 0.559(8) 1 d . U P A 1
H35A H 0.151311 1.218313 0.536090 0.199 Uiso 0.559(8) 1 calc R U P A 1
H35B H 0.151684 1.324195 0.598667 0.199 Uiso 0.559(8) 1 calc R U P A 1
H35C H 0.072114 1.283429 0.550034 0.199 Uiso 0.559(8) 1 calc R U P A 1
C33' C 0.0539(6) 1.0338(12) 0.6348(7) 0.115(3) Uani 0.441(8) 1 d . U P A 2
H33D H 0.059350 1.011133 0.685485 0.172 Uiso 0.441(8) 1 calc R U P A 2
H33E H 0.063049 0.954785 0.607512 0.172 Uiso 0.441(8) 1 calc R U P A 2
H33F H 0.001731 1.066991 0.618220 0.172 Uiso 0.441(8) 1 calc R U P A 2
C34' C 0.0959(6) 1.2756(11) 0.6507(7) 0.127(3) Uani 0.441(8) 1 d . U P A 2
H34D H 0.100795 1.274129 0.702761 0.191 Uiso 0.441(8) 1 calc R U P A 2
H34E H 0.043323 1.301664 0.629972 0.191 Uiso 0.441(8) 1 calc R U P A 2
H34F H 0.132648 1.339354 0.636616 0.191 Uiso 0.441(8) 1 calc R U P A 2
C35' C 0.1052(6) 1.1563(13) 0.5386(5) 0.121(3) Uani 0.441(8) 1 d . U P A 2
H35D H 0.057512 1.203613 0.520102 0.181 Uiso 0.441(8) 1 calc R U P A 2
H35E H 0.104207 1.068545 0.516518 0.181 Uiso 0.441(8) 1 calc R U P A 2
H35F H 0.149504 1.206247 0.527334 0.181 Uiso 0.441(8) 1 calc R U P A 2
C36 C 0.11268(13) 1.1403(2) 0.62436(14) 0.0707(6) Uani 1 1 d . U . . .

loop_
_atom_site_aniso_label
_atom_site_aniso_U_11
_atom_site_aniso_U_22
_atom_site_aniso_U_33
_atom_site_aniso_U_23
_atom_site_aniso_U_13
_atom_site_aniso_U_12
S1 0.0509(3) 0.0421(2) 0.0511(3) -0.00653(18) 0.01195(19) -0.00358(18)
N1 0.0467(9) 0.0513(9) 0.0571(9) 0.0019(7) 0.0035(7) 0.0047(7)
N2 0.0447(8) 0.0568(9) 0.0431(8) -0.0103(7) 0.0040(6) 0.0035(7)
N3 0.0878(17) 0.121(2) 0.112(2) 0.0077(17) 0.0124(15) -0.0358(15)
O1 0.0760(9) 0.0486(7) 0.0536(8) 0.0024(6) 0.0150(7) 0.0034(6)
O2 0.0553(8) 0.0616(9) 0.0775(10) -0.0132(7) 0.0202(7) -0.0113(7)
O3 0.0504(7) 0.0488(7) 0.0516(7) -0.0070(6) -0.0050(6) -0.0050(6)
C1 0.114(2) 0.0444(11) 0.0469(11) -0.0015(9) 0.0196(12) -0.0016(12)
C2 0.0938(16) 0.0519(11) 0.0408(10) 0.0048(9) 0.0139(10) 0.0160(11)
C3 0.0651(12) 0.0541(11) 0.0390(9) 0.0013(8) 0.0103(8) 0.0058(9)
C4 0.0597(11) 0.0431(10) 0.0434(9) -0.0028(7) 0.0115(8) -0.0017(8)
C5 0.0648(13) 0.0547(12) 0.0826(15) -0.0150(11) 0.0078(11) -0.0049(10)
C6 0.0872(17) 0.0593(14) 0.0898(17) -0.0169(12) 0.0134(14) -0.0207(12)
C7 0.169(3) 0.0455(13) 0.0763(17) -0.0027(12) 0.0217(18) -0.0092(16)
C8 0.0440(10) 0.0777(14) 0.0487(10) -0.0079(10) -0.0011(8) 0.0079(9)
C9 0.0570(12) 0.0744(14) 0.0506(11) 0.0022(10) 0.0031(9) 0.0181(10)
C10 0.0563(11) 0.0510(10) 0.0456(10) -0.0056(8) 0.0055(8) 0.0091(8)
C11 0.0632(12) 0.0482(10) 0.0460(10) -0.0074(8) 0.0099(8) 0.0065(9)
C12 0.0813(15) 0.0542(12) 0.0504(11) -0.0032(9) 0.0124(10) 0.0119(10)
C13 0.0992(18) 0.0594(13) 0.0594(13) 0.0026(10) 0.0226(12) 0.0046(12)
C14 0.0862(17) 0.0690(14) 0.0713(14) -0.0035(12) 0.0293(13) -0.0118(12)
C15 0.0606(13) 0.0669(13) 0.0702(13) -0.0023(11) 0.0142(10) -0.0016(10)
C16 0.0582(11) 0.0490(10) 0.0543(11) -0.0064(9) 0.0096(9) -0.0002(9)
C17 0.0471(10) 0.0475(10) 0.0457(10) -0.0064(8) 0.0040(8) 0.0028(8)
C18 0.0440(9) 0.0484(10) 0.0412(9) -0.0064(7) 0.0001(7) 0.0015(7)
C19 0.0454(9) 0.0475(10) 0.0432(9) -0.0056(7) 0.0060(7) -0.0004(7)
C20 0.0456(10) 0.0604(12) 0.0579(11) -0.0150(9) -0.0028(8) 0.0022(9)
C21 0.0556(12) 0.0637(13) 0.0731(14) -0.0268(11) -0.0031(10) -0.0032(10)
C22 0.0630(13) 0.0504(11) 0.0729(14) -0.0179(10) 0.0017(10) 0.0052(9)
C23 0.0518(11) 0.0509(11) 0.0572(11) -0.0039(9) -0.0001(9) 0.0036(8)
C24 0.0465(10) 0.0450(9) 0.0475(10) -0.0040(8) 0.0019(8) -0.0041(8)
C25 0.0932(16) 0.0487(11) 0.0464(11) 0.0031(9) -0.0069(10) -0.0097(11)
C26 0.0725(13) 0.0476(11) 0.0454(10) 0.0038(8) -0.0108(9) -0.0022(9)
C27 0.113(2) 0.0681(15) 0.0573(13) 0.0054(11) 0.0110(13) 0.0010(14)
C28 0.189(4) 0.084(2) 0.0690(17) -0.0095(16) 0.028(2) 0.020(2)
C29 0.224(5) 0.0687(19) 0.076(2) -0.0208(16) 0.003(2) -0.002(2)
C30 0.138(3) 0.0628(16) 0.090(2) -0.0038(15) -0.0206(19) -0.0297(16)
C31 0.0781(15) 0.0547(12) 0.0605(13) 0.0031(10) -0.0153(11) -0.0127(10)
C32 0.0710(16) 0.0746(16) 0.0848(18) 0.0093(14) -0.0111(14) -0.0239(13)
C33 0.067(3) 0.106(4) 0.156(6) -0.032(5) -0.045(4) 0.022(3)
C34 0.061(3) 0.148(6) 0.135(5) -0.045(4) 0.002(3) 0.027(3)
C35 0.090(4) 0.131(5) 0.166(6) 0.076(5) -0.012(4) 0.021(4)
C33' 0.056(4) 0.126(5) 0.160(7) 0.007(6) 0.011(5) 0.026(4)
C34' 0.100(5) 0.103(5) 0.159(7) -0.046(5) -0.036(5) 0.055(4)
C35' 0.096(5) 0.145(6) 0.110(5) 0.015(5) -0.019(4) 0.047(5)
C36 0.0572(13) 0.0637(14) 0.0851(16) -0.0069(11) -0.0070(11) 0.0132(10)

loop_
_atom_type_symbol
_atom_type_description
_atom_type_scat_dispersion_real
_atom_type_scat_dispersion_imag
_atom_type_scat_source
C C 0.0181 0.0091 'International Tables Vol C Tables 4.2.6.8 and 6.1.1.4'
H H 0.0000 0.0000 'International Tables Vol C Tables 4.2.6.8 and 6.1.1.4'
O O 0.0492 0.0322 'International Tables Vol C Tables 4.2.6.8 and 6.1.1.4'
S S 0.3331 0.5567 'International Tables Vol C Tables 4.2.6.8 and 6.1.1.4'
N N 0.0311 0.0180 'International Tables Vol C Tables 4.2.6.8 and 6.1.1.4'

loop_
_geom_angle_atom_site_label_1
_geom_angle_atom_site_label_2
_geom_angle_atom_site_label_3
_geom_angle
_geom_angle_site_symmetry_1
_geom_angle_site_symmetry_3
_geom_angle_publ_flag
O2 S1 O1 120.07(9) . . ?
O2 S1 N2 107.10(8) . . ?
O1 S1 N2 106.25(8) . . ?
O2 S1 C4 107.38(9) . . ?
O1 S1 C4 108.49(9) . . ?
N2 S1 C4 106.88(8) . . ?
C17 N1 C16 108.45(16) . . ?
C17 N1 H1 125.8 . . ?
C16 N1 H1 125.8 . . ?
C8 N2 C18 119.27(15) . . ?
C8 N2 S1 117.38(12) . . ?
C18 N2 S1 117.62(11) . . ?
C24 O3 C25 113.44(14) . . ?
C6 C1 C2 118.2(2) . . ?
C6 C1 C7 120.7(3) . . ?
C2 C1 C7 121.1(3) . . ?
C1 C2 C3 121.6(2) . . ?
C1 C2 H2 119.2 . . ?
C3 C2 H2 119.2 . . ?
C4 C3 C2 119.2(2) . . ?
C4 C3 H3 120.4 . . ?
C2 C3 H3 120.4 . . ?
C3 C4 C5 120.36(19) . . ?
C3 C4 S1 120.29(15) . . ?
C5 C4 S1 119.34(15) . . ?
C4 C5 C6 119.1(2) . . ?
C4 C5 H5 120.5 . . ?
C6 C5 H5 120.5 . . ?
C1 C6 C5 121.5(2) . . ?
C1 C6 H6 119.2 . . ?
C5 C6 H6 119.2 . . ?
C1 C7 H7A 109.5 . . ?
C1 C7 H7B 109.5 . . ?
H7A C7 H7B 109.5 . . ?
C1 C7 H7C 109.5 . . ?
H7A C7 H7C 109.5 . . ?
H7B C7 H7C 109.5 . . ?
N2 C8 C9 113.55(16) . . ?
N2 C8 H8A 108.9 . . ?
C9 C8 H8A 108.9 . . ?
N2 C8 H8B 108.9 . . ?
C9 C8 H8B 108.9 . . ?
H8A C8 H8B 107.7 . . ?
C10 C9 C8 108.50(17) . . ?
C10 C9 H9A 110.0 . . ?
C8 C9 H9A 110.0 . . ?
C10 C9 H9B 110.0 . . ?
C8 C9 H9B 110.0 . . ?
H9A C9 H9B 108.4 . . ?
C17 C10 C11 107.04(17) . . ?
C17 C10 C9 122.05(18) . . ?
C11 C10 C9 130.91(18) . . ?
C12 C11 C16 119.2(2) . . ?
C12 C11 C10 134.17(19) . . ?
C16 C11 C10 106.60(17) . . ?
C13 C12 C11 118.9(2) . . ?
C13 C12 H12 120.6 . . ?
C11 C12 H12 120.6 . . ?
C12 C13 C14 121.2(2) . . ?
C12 C13 H13 119.4 . . ?
C14 C13 H13 119.4 . . ?
C15 C14 C13 121.4(2) . . ?
C15 C14 H14 119.3 . . ?
C13 C14 H14 119.3 . . ?
C14 C15 C16 117.2(2) . . ?
C14 C15 H15 121.4 . . ?
C16 C15 H15 121.4 . . ?
N1 C16 C15 129.93(19) . . ?
N1 C16 C11 107.99(17) . . ?
C15 C16 C11 122.1(2) . . ?
C10 C17 N1 109.91(17) . . ?
C10 C17 C18 126.86(17) . . ?
N1 C17 C18 123.22(16) . . ?
N2 C18 C17 108.88(14) . . ?
N2 C18 C19 112.46(14) . . ?
C17 C18 C19 112.22(15) . . ?
N2 C18 H18 107.7 . . ?
C17 C18 H18 107.7 . . ?
C19 C18 H18 107.7 . . ?
C20 C19 C24 118.96(17) . . ?
C20 C19 C18 121.55(16) . . ?
C24 C19 C18 119.38(15) . . ?
C21 C20 C19 119.89(18) . . ?
C21 C20 H20 120.1 . . ?
C19 C20 H20 120.1 . . ?
C22 C21 C20 119.93(19) . . ?
C22 C21 H21 120.0 . . ?
C20 C21 H21 120.0 . . ?
C21 C22 C23 122.84(19) . . ?
C21 C22 H22 118.6 . . ?
C23 C22 H22 118.6 . . ?
C22 C23 C24 115.60(17) . . ?
C22 C23 C36 118.49(18) . . ?
C24 C23 C36 125.89(18) . . ?
C19 C24 C23 122.64(16) . . ?
C19 C24 O3 115.72(16) . . ?
C23 C24 O3 121.61(16) . . ?
O3 C25 C26 112.68(17) . . ?
O3 C25 H25A 109.1 . . ?
C26 C25 H25A 109.1 . . ?
O3 C25 H25B 109.1 . . ?
C26 C25 H25B 109.1 . . ?
H25A C25 H25B 107.8 . . ?
C27 C26 C31 118.2(2) . . ?
C27 C26 C25 116.6(2) . . ?
C31 C26 C25 125.1(2) . . ?
C28 C27 C26 121.6(3) . . ?
C28 C27 H27 119.2 . . ?
C26 C27 H27 119.2 . . ?
C29 C28 C27 119.9(3) . . ?
C29 C28 H28 120.0 . . ?
C27 C28 H28 120.0 . . ?
C28 C29 C30 120.4(3) . . ?
C28 C29 H29 119.8 . . ?
C30 C29 H29 119.8 . . ?
C29 C30 C31 120.0(3) . . ?
C29 C30 H30 120.0 . . ?
C31 C30 H30 120.0 . . ?
C26 C31 C30 119.8(3) . . ?
C26 C31 C32 123.0(2) . . ?
C30 C31 C32 117.2(2) . . ?
N3 C32 C31 175.8(3) . . ?
C36 C33 H33A 109.5 . . ?
C36 C33 H33B 109.5 . . ?
H33A C33 H33B 109.5 . . ?
C36 C33 H33C 109.5 . . ?
H33A C33 H33C 109.5 . . ?
H33B C33 H33C 109.5 . . ?
C36 C34 H34A 109.5 . . ?
C36 C34 H34B 109.5 . . ?
H34A C34 H34B 109.5 . . ?
C36 C34 H34C 109.5 . . ?
H34A C34 H34C 109.5 . . ?
H34B C34 H34C 109.5 . . ?
C36 C35 H35A 109.5 . . ?
C36 C35 H35B 109.5 . . ?
H35A C35 H35B 109.5 . . ?
C36 C35 H35C 109.5 . . ?
H35A C35 H35C 109.5 . . ?
H35B C35 H35C 109.5 . . ?
C36 C33' H33D 109.5 . . ?
C36 C33' H33E 109.5 . . ?
H33D C33' H33E 109.5 . . ?
C36 C33' H33F 109.5 . . ?
H33D C33' H33F 109.5 . . ?
H33E C33' H33F 109.5 . . ?
C36 C34' H34D 109.5 . . ?
C36 C34' H34E 109.5 . . ?
H34D C34' H34E 109.5 . . ?
C36 C34' H34F 109.5 . . ?
H34D C34' H34F 109.5 . . ?
H34E C34' H34F 109.5 . . ?
C36 C35' H35D 109.5 . . ?
C36 C35' H35E 109.5 . . ?
H35D C35' H35E 109.5 . . ?
C36 C35' H35F 109.5 . . ?
H35D C35' H35F 109.5 . . ?
H35E C35' H35F 109.5 . . ?
C35 C36 C33 110.6(5) . . ?
C34' C36 C33' 115.2(7) . . ?
C34' C36 C23 114.1(4) . . ?
C35 C36 C23 107.8(3) . . ?
C33 C36 C23 118.1(3) . . ?
C33' C36 C23 107.7(4) . . ?
C35 C36 C34 108.4(5) . . ?
C33 C36 C34 103.1(5) . . ?
C23 C36 C34 108.4(3) . . ?
C34' C36 C35' 104.9(6) . . ?
C33' C36 C35' 104.8(6) . . ?
C23 C36 C35' 109.7(4) . . ?

loop_
_geom_bond_atom_site_label_1
_geom_bond_atom_site_label_2
_geom_bond_distance
_geom_bond_site_symmetry_2
_geom_bond_publ_flag
S1 O2 1.4251(15) . ?
S1 O1 1.4261(15) . ?
S1 N2 1.6332(15) . ?
S1 C4 1.7614(19) . ?
N1 C17 1.373(2) . ?
N1 C16 1.378(3) . ?
N1 H1 0.8600 . ?
N2 C8 1.478(2) . ?
N2 C18 1.480(2) . ?
N3 C32 1.145(4) . ?
O3 C24 1.400(2) . ?
O3 C25 1.430(3) . ?
C1 C6 1.376(4) . ?
C1 C2 1.378(3) . ?
C1 C7 1.510(3) . ?
C2 C3 1.386(3) . ?
C2 H2 0.9300 . ?
C3 C4 1.376(3) . ?
C3 H3 0.9300 . ?
C4 C5 1.383(3) . ?
C5 C6 1.387(3) . ?
C5 H5 0.9300 . ?
C6 H6 0.9300 . ?
C7 H7A 0.9600 . ?
C7 H7B 0.9600 . ?
C7 H7C 0.9600 . ?
C8 C9 1.515(3) . ?
C8 H8A 0.9700 . ?
C8 H8B 0.9700 . ?
C9 C10 1.490(3) . ?
C9 H9A 0.9700 . ?
C9 H9B 0.9700 . ?
C10 C17 1.362(3) . ?
C10 C11 1.432(3) . ?
C11 C12 1.401(3) . ?
C11 C16 1.404(3) . ?
C12 C13 1.366(3) . ?
C12 H12 0.9300 . ?
C13 C14 1.399(4) . ?
C13 H13 0.9300 . ?
C14 C15 1.379(3) . ?
C14 H14 0.9300 . ?
C15 C16 1.393(3) . ?
C15 H15 0.9300 . ?
C17 C18 1.500(3) . ?
C18 C19 1.525(2) . ?
C18 H18 0.9800 . ?
C19 C20 1.386(3) . ?
C19 C24 1.396(2) . ?
C20 C21 1.379(3) . ?
C20 H20 0.9300 . ?
C21 C22 1.376(3) . ?
C21 H21 0.9300 . ?
C22 C23 1.397(3) . ?
C22 H22 0.9300 . ?
C23 C24 1.398(3) . ?
C23 C36 1.540(3) . ?
C25 C26 1.498(3) . ?
C25 H25A 0.9700 . ?
C25 H25B 0.9700 . ?
C26 C27 1.383(3) . ?
C26 C31 1.393(3) . ?
C27 C28 1.371(4) . ?
C27 H27 0.9300 . ?
C28 C29 1.366(5) . ?
C28 H28 0.9300 . ?
C29 C30 1.370(5) . ?
C29 H29 0.9300 . ?
C30 C31 1.401(4) . ?
C30 H30 0.9300 . ?
C31 C32 1.432(4) . ?
C33 C36 1.500(8) . ?
C33 H33A 0.9600 . ?
C33 H33B 0.9600 . ?
C33 H33C 0.9600 . ?
C34 C36 1.567(7) . ?
C34 H34A 0.9600 . ?
C34 H34B 0.9600 . ?
C34 H34C 0.9600 . ?
C35 C36 1.492(7) . ?
C35 H35A 0.9600 . ?
C35 H35B 0.9600 . ?
C35 H35C 0.9600 . ?
C33' C36 1.496(12) . ?
C33' H33D 0.9600 . ?
C33' H33E 0.9600 . ?
C33' H33F 0.9600 . ?
C34' C36 1.472(8) . ?
C34' H34D 0.9600 . ?
C34' H34E 0.9600 . ?
C34' H34F 0.9600 . ?
C35' C36 1.591(9) . ?
C35' H35D 0.9600 . ?
C35' H35E 0.9600 . ?
C35' H35F 0.9600 . ?
